data_4307210
loop_
_publ_author_name
'Bing Lian'
'Christophe M. Thomas'
'Osvaldo L. Casagrande'
'Christian W. Lehmann'
'Thierry Roisnel'
'Jean-Fran\,cois Carpentier'

_publ_section_title
;
Aluminum and Zinc Complexes Based on an Amino-Bis(pyrazolyl) Ligand:
Synthesis, Structures, and Use in MMA and Lactide Polymerization
;
_journal_name_full 'Inorganic Chemistry'
_journal_page_first 328
_journal_page_last 340
_journal_paper_doi 10.1021/ic061749z
_journal_volume 46
_journal_year 2007
_chemical_formula_sum 'C18 H33 N5 Zn'
_chemical_formula_weight 384.86
_chemical_name_systematic
;
 ?
;
_space_group_IT_number 2
_symmetry_cell_setting triclinic
_symmetry_space_group_name_Hall '-P 1'
_symmetry_space_group_name_H-M 'P -1'
_atom_sites_solution_hydrogens geom
_atom_sites_solution_primary direct
_atom_sites_solution_secondary difmap
_audit_creation_method SHELXL-97
_cell_angle_alpha 99.522(5)
_cell_angle_beta 104.599(5)
_cell_angle_gamma 97.946(5)
_cell_formula_units_Z 2
_cell_length_a 8.145(5)
_cell_length_b 8.494(5)
_cell_length_c 15.292(5)
_cell_measurement_temperature 293(2)
_cell_volume 991.6(9)
_computing_structure_refinement 'SHELXL-97 (Sheldrick, 1997)'
_diffrn_ambient_temperature 293(2)
_diffrn_measured_fraction_theta_full 0.967
_diffrn_measured_fraction_theta_max 0.967
_diffrn_radiation_monochromator graphite
_diffrn_radiation_source 'fine-focus sealed tube'
_diffrn_radiation_type MoK\a
_diffrn_radiation_wavelength 0.71069
_diffrn_reflns_av_R_equivalents 0.0405
_diffrn_reflns_av_sigmaI/netI 0.0512
_diffrn_reflns_limit_h_max 10
_diffrn_reflns_limit_h_min -10
_diffrn_reflns_limit_k_max 10
_diffrn_reflns_limit_k_min -11
_diffrn_reflns_limit_l_max 19
_diffrn_reflns_limit_l_min -19
_diffrn_reflns_number 7970
_diffrn_reflns_theta_full 27.65
_diffrn_reflns_theta_max 27.65
_diffrn_reflns_theta_min 5.16
_exptl_absorpt_coefficient_mu 1.248
_exptl_crystal_density_diffrn 1.289
_exptl_crystal_density_method 'not measured'
_exptl_crystal_F_000 412
_refine_diff_density_max 0.797
_refine_diff_density_min -0.751
_refine_diff_density_rms 0.083
_refine_ls_extinction_method none
_refine_ls_goodness_of_fit_ref 1.154
_refine_ls_hydrogen_treatment mixed
_refine_ls_matrix_type full
_refine_ls_number_parameters 220
_refine_ls_number_reflns 4474
_refine_ls_number_restraints 0
_refine_ls_restrained_S_all 1.154
_refine_ls_R_factor_all 0.0757
_refine_ls_R_factor_gt 0.0585
_refine_ls_shift/su_max 0.002
_refine_ls_shift/su_mean 0.000
_refine_ls_structure_factor_coef Fsqd
_refine_ls_weighting_details 'calc w=1/[\s^2^(Fo^2^)+(0.0501P)^2^+1.7429P] where P=(Fo^2^+2Fc^2^)/3'
_refine_ls_weighting_scheme calc
_refine_ls_wR_factor_gt 0.1350
_refine_ls_wR_factor_ref 0.1453
_reflns_number_gt 3739
_reflns_number_total 4474
_reflns_threshold_expression >2sigma(I)
_cod_data_source_file ic061749zsi20060914_055238_4.cif
_cod_data_source_block complex_9
_cod_database_code 4307210

loop_
_symmetry_equiv_pos_as_xyz
'x, y, z'
'-x, -y, -z'

loop_
_atom_site_label
_atom_site_type_symbol
_atom_site_fract_x
_atom_site_fract_y
_atom_site_fract_z
_atom_site_U_iso_or_equiv
_atom_site_adp_type
_atom_site_occupancy
_atom_site_symmetry_multiplicity
_atom_site_calc_flag
_atom_site_refinement_flags
_atom_site_disorder_assembly
_atom_site_disorder_group
Zn1 Zn 0.22700(6) 0.25992(5) 0.75960(3) 0.03177(15) Uani 1 1 d . . .
N1 N 0.2781(4) 0.4358(4) 0.6733(2) 0.0350(7) Uani 1 1 d . . .
N2 N 0.3065(4) 0.6022(4) 0.6944(2) 0.0314(6) Uani 1 1 d . . .
N3 N 0.2062(4) 0.4761(4) 0.8620(2) 0.0306(6) Uani 1 1 d . . .
H3 H 0.109(7) 0.510(6) 0.853(3) 0.050 Uiso 1 1 d . . .
N4 N 0.1281(4) 0.2461(4) 1.0411(2) 0.0311(6) Uani 1 1 d . . .
C5 C 0.2088(5) 0.1211(4) 1.0585(3) 0.0316(7) Uani 1 1 d . . .
C1 C -0.0049(5) 0.1209(5) 0.6920(3) 0.0382(8) Uani 1 1 d . . .
H1A H 0.0136 0.0217 0.6573 0.046 Uiso 1 1 calc R . .
H1B H -0.0604 0.0905 0.7375 0.046 Uiso 1 1 calc R . .
C2 C -0.1288(6) 0.1941(6) 0.6261(3) 0.0496(10) Uani 1 1 d . . .
H2A H -0.2347 0.1169 0.5982 0.074 Uiso 0.50 1 calc PR . .
H2B H -0.0782 0.2212 0.5790 0.074 Uiso 0.50 1 calc PR . .
H2C H -0.1521 0.2906 0.6595 0.074 Uiso 0.50 1 calc PR . .
H2D H -0.0753 0.3022 0.6262 0.074 Uiso 0.50 1 calc PR . .
H2E H -0.2318 0.1980 0.6454 0.074 Uiso 0.50 1 calc PR . .
H2F H -0.1579 0.1285 0.5649 0.074 Uiso 0.50 1 calc PR . .
C3 C 0.4602(5) 0.2158(4) 0.8224(3) 0.0346(8) Uani 1 1 d . . .
H3A H 0.4949 0.2739 0.8864 0.042 Uiso 1 1 calc R . .
H3B H 0.4490 0.1006 0.8224 0.042 Uiso 1 1 calc R . .
C4 C 0.6027(5) 0.2643(5) 0.7785(3) 0.0458(10) Uani 1 1 d . . .
H4A H 0.7088 0.2393 0.8124 0.069 Uiso 0.50 1 calc PR . .
H4B H 0.6177 0.3788 0.7797 0.069 Uiso 0.50 1 calc PR . .
H4C H 0.5716 0.2053 0.7157 0.069 Uiso 0.50 1 calc PR . .
H4D H 0.5565 0.3097 0.7261 0.069 Uiso 0.50 1 calc PR . .
H4E H 0.6477 0.1701 0.7588 0.069 Uiso 0.50 1 calc PR . .
H4F H 0.6938 0.3436 0.8229 0.069 Uiso 0.50 1 calc PR . .
C11 C 0.2694(7) 0.2236(5) 0.5408(3) 0.0480(10) Uani 1 1 d . . .
H11A H 0.2497 0.1543 0.5822 0.072 Uiso 0.50 1 calc PR . .
H11B H 0.3732 0.2082 0.5243 0.072 Uiso 0.50 1 calc PR . .
H11C H 0.1734 0.1970 0.4860 0.072 Uiso 0.50 1 calc PR . .
H11D H 0.2811 0.2187 0.4795 0.072 Uiso 0.50 1 calc PR . .
H11E H 0.1577 0.1648 0.5374 0.072 Uiso 0.50 1 calc PR . .
H11F H 0.3575 0.1760 0.5757 0.072 Uiso 0.50 1 calc PR . .
C12 C 0.2879(5) 0.3974(5) 0.5872(3) 0.0368(8) Uani 1 1 d . . .
C13 C 0.3179(5) 0.5359(5) 0.5519(3) 0.0385(8) Uani 1 1 d . . .
H13 H 0.3284 0.5400 0.4932 0.046 Uiso 1 1 calc R . .
C14 C 0.3290(5) 0.6658(4) 0.6219(3) 0.0351(8) Uani 1 1 d . . .
C15 C 0.3624(7) 0.8445(5) 0.6258(3) 0.0463(10) Uani 1 1 d . . .
H15A H 0.3622 0.9018 0.6854 0.069 Uiso 0.50 1 calc PR . .
H15B H 0.2738 0.8706 0.5788 0.069 Uiso 0.50 1 calc PR . .
H15C H 0.4728 0.8762 0.6157 0.069 Uiso 0.50 1 calc PR . .
H15D H 0.3770 0.8639 0.5679 0.069 Uiso 0.50 1 calc PR . .
H15E H 0.4654 0.8951 0.6744 0.069 Uiso 0.50 1 calc PR . .
H15F H 0.2664 0.8895 0.6376 0.069 Uiso 0.50 1 calc PR . .
C16 C 0.2960(5) 0.6931(4) 0.7824(2) 0.0337(8) Uani 1 1 d . . .
H16A H 0.1791 0.7122 0.7749 0.040 Uiso 1 1 calc R . .
H16B H 0.3721 0.7981 0.7974 0.040 Uiso 1 1 calc R . .
C17 C 0.3437(5) 0.6089(4) 0.8630(2) 0.0323(7) Uani 1 1 d . . .
H17A H 0.4473 0.5655 0.8615 0.039 Uiso 1 1 calc R . .
H17B H 0.3698 0.6885 0.9204 0.039 Uiso 1 1 calc R . .
C21 C 0.2340(5) 0.4340(4) 0.9533(2) 0.0312(7) Uani 1 1 d . . .
H21A H 0.2428 0.5305 0.9994 0.037 Uiso 1 1 calc R . .
H21B H 0.3420 0.3951 0.9689 0.037 Uiso 1 1 calc R . .
C22 C 0.0872(5) 0.3038(4) 0.9552(2) 0.0335(8) Uani 1 1 d . . .
H22A H -0.0177 0.3480 0.9488 0.040 Uiso 1 1 calc R . .
H22B H 0.0671 0.2134 0.9035 0.040 Uiso 1 1 calc R . .
C23 C 0.2490(5) 0.0066(5) 0.9852(3) 0.0390(8) Uani 1 1 d . . .
H23A H 0.2102 0.0374 0.9269 0.059 Uiso 0.50 1 calc PR . .
H23B H 0.1911 -0.1018 0.9813 0.059 Uiso 0.50 1 calc PR . .
H23C H 0.3714 0.0104 1.0001 0.059 Uiso 0.50 1 calc PR . .
H23D H 0.3049 -0.0734 1.0120 0.059 Uiso 0.50 1 calc PR . .
H23E H 0.3240 0.0658 0.9575 0.059 Uiso 0.50 1 calc PR . .
H23F H 0.1438 -0.0464 0.9388 0.059 Uiso 0.50 1 calc PR . .
C24 C 0.2405(5) 0.1270(4) 1.1517(3) 0.0354(8) Uani 1 1 d . . .
H24 H 0.2927 0.0558 1.1847 0.042 Uiso 1 1 calc R . .
N25 N 0.1093(4) 0.3376(4) 1.1195(2) 0.0315(6) Uani 1 1 d . . .
C26 C 0.1779(5) 0.2631(4) 1.1871(3) 0.0337(8) Uani 1 1 d . . .
C27 C 0.1872(6) 0.3301(5) 1.2856(3) 0.0412(9) Uani 1 1 d . . .
H27A H 0.2394 0.2618 1.3242 0.062 Uiso 0.50 1 calc PR . .
H27B H 0.0727 0.3336 1.2909 0.062 Uiso 0.50 1 calc PR . .
H27C H 0.2553 0.4380 1.3047 0.062 Uiso 0.50 1 calc PR . .
H27D H 0.1389 0.4271 1.2890 0.062 Uiso 0.50 1 calc PR . .
H27E H 0.3056 0.3553 1.3223 0.062 Uiso 0.50 1 calc PR . .
H27F H 0.1230 0.2509 1.3085 0.062 Uiso 0.50 1 calc PR . .

loop_
_atom_site_aniso_label
_atom_site_aniso_U_11
_atom_site_aniso_U_22
_atom_site_aniso_U_33
_atom_site_aniso_U_23
_atom_site_aniso_U_13
_atom_site_aniso_U_12
Zn1 0.0361(2) 0.0279(2) 0.0288(2) 0.00178(15) 0.00867(16) 0.00347(16)
N1 0.0436(18) 0.0282(15) 0.0317(15) 0.0017(12) 0.0111(13) 0.0065(13)
N2 0.0376(16) 0.0277(14) 0.0281(14) 0.0032(11) 0.0096(12) 0.0062(12)
N3 0.0334(16) 0.0305(15) 0.0278(14) 0.0051(12) 0.0078(12) 0.0084(12)
N4 0.0355(16) 0.0287(14) 0.0276(14) 0.0011(11) 0.0098(12) 0.0053(12)
C5 0.0297(18) 0.0272(17) 0.0377(19) 0.0050(14) 0.0108(15) 0.0045(14)
C1 0.043(2) 0.0327(19) 0.0352(19) -0.0001(15) 0.0112(16) 0.0026(16)
C2 0.043(2) 0.054(3) 0.047(2) 0.006(2) 0.0063(19) 0.009(2)
C3 0.0349(19) 0.0304(18) 0.0369(19) 0.0003(15) 0.0114(15) 0.0067(15)
C4 0.039(2) 0.040(2) 0.056(3) 0.0044(19) 0.0139(19) 0.0079(17)
C11 0.077(3) 0.032(2) 0.037(2) 0.0016(16) 0.024(2) 0.008(2)
C12 0.042(2) 0.0327(19) 0.0325(18) 0.0012(15) 0.0093(16) 0.0058(16)
C13 0.046(2) 0.037(2) 0.0300(18) 0.0045(15) 0.0079(16) 0.0057(16)
C14 0.040(2) 0.0328(19) 0.0305(17) 0.0062(14) 0.0078(15) 0.0040(15)
C15 0.071(3) 0.034(2) 0.035(2) 0.0086(16) 0.016(2) 0.0109(19)
C16 0.040(2) 0.0273(17) 0.0328(18) 0.0022(14) 0.0117(15) 0.0051(14)
C17 0.0376(19) 0.0286(17) 0.0268(16) -0.0022(13) 0.0076(14) 0.0053(14)
C21 0.0340(18) 0.0305(17) 0.0268(16) 0.0020(13) 0.0071(14) 0.0059(14)
C22 0.037(2) 0.0332(18) 0.0281(17) 0.0043(14) 0.0070(14) 0.0068(15)
C23 0.043(2) 0.0346(19) 0.041(2) 0.0024(16) 0.0155(17) 0.0105(16)
C24 0.036(2) 0.0317(18) 0.0373(19) 0.0074(15) 0.0088(16) 0.0059(15)
N25 0.0357(16) 0.0295(15) 0.0289(15) 0.0021(12) 0.0116(12) 0.0049(12)
C26 0.0329(18) 0.0337(18) 0.0319(18) 0.0056(14) 0.0068(15) 0.0037(15)
C27 0.048(2) 0.042(2) 0.0309(19) 0.0040(16) 0.0079(17) 0.0081(18)

loop_
_atom_type_symbol
_atom_type_description
_atom_type_scat_dispersion_real
_atom_type_scat_dispersion_imag
_atom_type_scat_source
C C 0.0033 0.0016 'International Tables Vol C Tables 4.2.6.8 and 6.1.1.4'
H H 0.0000 0.0000 'International Tables Vol C Tables 4.2.6.8 and 6.1.1.4'
N N 0.0061 0.0033 'International Tables Vol C Tables 4.2.6.8 and 6.1.1.4'
Zn Zn 0.2839 1.4301 'International Tables Vol C Tables 4.2.6.8 and 6.1.1.4'

loop_
_geom_angle_atom_site_label_1
_geom_angle_atom_site_label_2
_geom_angle_atom_site_label_3
_geom_angle
_geom_angle_site_symmetry_1
_geom_angle_site_symmetry_3
_geom_angle_publ_flag
C1 Zn1 C3 134.78(16) . . ?
C1 Zn1 N1 106.35(15) . . ?
C3 Zn1 N1 105.53(15) . . ?
C1 Zn1 N3 111.90(14) . . ?
C3 Zn1 N3 101.37(13) . . ?
N1 Zn1 N3 86.23(12) . . ?
C12 N1 N2 105.1(3) . . ?
C12 N1 Zn1 125.4(3) . . ?
N2 N1 Zn1 129.4(2) . . ?
C14 N2 N1 111.4(3) . . ?
C14 N2 C16 126.2(3) . . ?
N1 N2 C16 122.2(3) . . ?
C21 N3 C17 110.6(3) . . ?
C21 N3 Zn1 108.7(2) . . ?
C17 N3 Zn1 105.9(2) . . ?
C5 N4 N25 112.5(3) . . ?
C5 N4 C22 127.4(3) . . ?
N25 N4 C22 119.3(3) . . ?
N4 C5 C24 106.4(3) . . ?
N4 C5 C23 122.9(3) . . ?
C24 C5 C23 130.7(3) . . ?
C2 C1 Zn1 117.0(3) . . ?
C4 C3 Zn1 114.8(3) . . ?
N1 C12 C13 111.1(3) . . ?
N1 C12 C11 120.8(4) . . ?
C13 C12 C11 128.1(4) . . ?
C14 C13 C12 106.0(3) . . ?
N2 C14 C13 106.3(3) . . ?
N2 C14 C15 122.7(3) . . ?
C13 C14 C15 130.9(4) . . ?
N2 C16 C17 114.4(3) . . ?
N3 C17 C16 113.1(3) . . ?
N3 C21 C22 111.4(3) . . ?
N4 C22 C21 110.9(3) . . ?
C5 C24 C26 105.9(3) . . ?
C26 N25 N4 104.3(3) . . ?
N25 C26 C24 110.9(3) . . ?
N25 C26 C27 120.8(3) . . ?
C24 C26 C27 128.3(3) . . ?

loop_
_geom_bond_atom_site_label_1
_geom_bond_atom_site_label_2
_geom_bond_distance
_geom_bond_site_symmetry_2
_geom_bond_publ_flag
Zn1 C1 2.006(4) . ?
Zn1 C3 2.017(4) . ?
Zn1 N1 2.214(3) . ?
Zn1 N3 2.263(3) . ?
N1 C12 1.328(5) . ?
N1 N2 1.370(4) . ?
N2 C14 1.352(5) . ?
N2 C16 1.466(4) . ?
N3 C21 1.469(5) . ?
N3 C17 1.471(5) . ?
N4 C5 1.352(4) . ?
N4 N25 1.371(4) . ?
N4 C22 1.454(5) . ?
C5 C24 1.374(5) . ?
C5 C23 1.491(5) . ?
C1 C2 1.513(6) . ?
C3 C4 1.524(6) . ?
C11 C12 1.498(5) . ?
C12 C13 1.389(6) . ?
C13 C14 1.380(5) . ?
C14 C15 1.493(5) . ?
C16 C17 1.520(5) . ?
C21 C22 1.522(5) . ?
C24 C26 1.408(5) . ?
N25 C26 1.344(5) . ?
C26 C27 1.498(5) . ?
